data_4074918
loop_
_publ_author_name
'Viciano, M\'onica'
'Poyatos, Macarena'
'Sana\'u, Mercedes'
'Peris, Eduardo'
'Rossin, Andrea'
'Ujaque, Gregori'
'Lled\'os, Agust\'i'

_publ_section_title
;
 C--H Oxidative Addition of Bisimidazolium Salts to Iridium and
 Rhodium Complexes, and N-Heterocyclic Carbene Generation. A Combined
 Experimental and Theoretical Study
;
_journal_coden_ASTM ORGND7
_journal_issue 5
_journal_name_full Organometallics
_journal_page_first 1120
_journal_page_last 1134
_journal_paper_doi 10.1021/om051004l
_journal_volume 25
_journal_year 2006
_chemical_formula_sum 'C17 H25 Cl F6 Ir N4 P'
_chemical_formula_weight 658.03
_space_group_IT_number 14
_symmetry_cell_setting monoclinic
_symmetry_space_group_name_Hall '-P 2ybc'
_symmetry_space_group_name_H-M 'P 1 21/c 1'
_atom_sites_solution_hydrogens geom
_atom_sites_solution_primary direct
_atom_sites_solution_secondary difmap
_audit_creation_method SHELXL-97
_cell_angle_alpha 90.00
_cell_angle_beta 109.3720(10)
_cell_angle_gamma 90.00
_cell_formula_units_Z 4
_cell_length_a 14.0793(6)
_cell_length_b 11.4229(5)
_cell_length_c 14.1805(6)
_cell_measurement_reflns_used 7966
_cell_measurement_temperature 273(2)
_cell_measurement_theta_max 30.43
_cell_measurement_theta_min 2.34
_cell_volume 2151.48(16)
_computing_cell_refinement 'Bruker SMART'
_computing_data_collection 'Bruker SMART'
_computing_data_reduction 'Bruker SAINT'
_computing_molecular_graphics 'Bruker SHELXTL'
_computing_publication_material 'Bruker SHELXTL'
_computing_structure_refinement 'SHELXL-97 (Sheldrick, 1997)'
_computing_structure_solution 'SHELXS-97 (Sheldrick, 1990)'
_diffrn_ambient_temperature 273(2)
_diffrn_measured_fraction_theta_full 0.969
_diffrn_measured_fraction_theta_max 0.969
_diffrn_measurement_device_type 'CCD area detector'
_diffrn_measurement_method 'phi and omega scans'
_diffrn_radiation_monochromator graphite
_diffrn_radiation_source 'fine-focus sealed tube'
_diffrn_radiation_type MoK\a
_diffrn_radiation_wavelength 0.71073
_diffrn_reflns_av_R_equivalents 0.0324
_diffrn_reflns_av_sigmaI/netI 0.0422
_diffrn_reflns_limit_h_max 17
_diffrn_reflns_limit_h_min -20
_diffrn_reflns_limit_k_max 13
_diffrn_reflns_limit_k_min -16
_diffrn_reflns_limit_l_max 19
_diffrn_reflns_limit_l_min -20
_diffrn_reflns_number 17045
_diffrn_reflns_theta_full 30.49
_diffrn_reflns_theta_max 30.49
_diffrn_reflns_theta_min 1.53
_exptl_absorpt_coefficient_mu 6.467
_exptl_absorpt_correction_type none
_exptl_crystal_density_diffrn 2.032
_exptl_crystal_density_meas 0
_exptl_crystal_density_method 'not measured'
_exptl_crystal_F_000 1272
_refine_diff_density_max 1.864
_refine_diff_density_min -1.156
_refine_diff_density_rms 0.144
_refine_ls_extinction_method none
_refine_ls_goodness_of_fit_ref 1.016
_refine_ls_hydrogen_treatment mixed
_refine_ls_matrix_type full
_refine_ls_number_parameters 275
_refine_ls_number_reflns 6357
_refine_ls_number_restraints 0
_refine_ls_restrained_S_all 1.016
_refine_ls_R_factor_all 0.0572
_refine_ls_R_factor_gt 0.0337
_refine_ls_shift/su_max 0.167
_refine_ls_shift/su_mean 0.009
_refine_ls_structure_factor_coef Fsqd
_refine_ls_weighting_details 'calc w=1/[\s^2^(Fo^2^)+(0.0437P)^2^+4.8819P] where P=(Fo^2^+2Fc^2^)/3'
_refine_ls_weighting_scheme calc
_refine_ls_wR_factor_gt 0.0816
_refine_ls_wR_factor_ref 0.0933
_reflns_number_gt 4747
_reflns_number_total 6357
_reflns_threshold_expression >2sigma(I)
_cod_data_source_file om051004lsi20051122_052156.cif
_cod_data_source_block str683m
_cod_depositor_comments
;
The following automatic conversions were performed:

'_symmetry_cell_setting' value 'Monoclinic' changed to 'monoclinic'
according to /home/saulius/struct/CIF-dictionaries/cif_core.dic
dictionary named 'cif_core.dic' version 2.4.1 from 2010-06-29.

Automatic conversion script
Id: cif_fix_values 1715 2011-07-08 13:25:40Z adriana 
;
_cod_original_sg_symbol_H-M P2(1)/c
_cod_database_code 4074918

loop_
_symmetry_equiv_pos_as_xyz
'x, y, z'
'-x, y+1/2, -z+1/2'
'-x, -y, -z'
'x, -y-1/2, z-1/2'

loop_
_atom_site_label
_atom_site_type_symbol
_atom_site_fract_x
_atom_site_fract_y
_atom_site_fract_z
_atom_site_U_iso_or_equiv
_atom_site_adp_type
_atom_site_occupancy
_atom_site_symmetry_multiplicity
_atom_site_calc_flag
_atom_site_refinement_flags
Ir1 Ir 0.217718(13) 0.884435(16) 0.229867(12) 0.02915(7) Uani 1 1 d .
Cl Cl 0.14531(10) 0.69377(12) 0.25844(10) 0.0444(3) Uani 1 1 d .
C17 C 0.0870(4) 0.8930(6) 0.0839(4) 0.0491(15) Uani 1 1 d .
H17A H 0.0212 0.9058 0.0919 0.059 Uiso 1 1 calc R
C10 C 0.1440(5) 0.9944(6) 0.0908(4) 0.0539(16) Uani 1 1 d .
H10A H 0.1114 1.0659 0.1031 0.065 Uiso 1 1 calc R
C12 C 0.3217(6) 0.9744(7) 0.0807(6) 0.071(2) Uani 1 1 d .
H12A H 0.3509 0.9550 0.0296 0.086 Uiso 1 1 calc R
H12B H 0.3598 1.0393 0.1193 0.086 Uiso 1 1 calc R
C15 C 0.1937(5) 0.7456(7) 0.0296(5) 0.0595(17) Uani 1 1 d .
H15A H 0.2143 0.7780 -0.0239 0.071 Uiso 1 1 calc R
H15B H 0.1895 0.6613 0.0207 0.071 Uiso 1 1 calc R
C11 C 0.2127(6) 1.0132(7) 0.0302(5) 0.072(2) Uani 1 1 d .
H11A H 0.2124 1.0958 0.0143 0.087 Uiso 1 1 calc R
H11B H 0.1854 0.9710 -0.0324 0.087 Uiso 1 1 calc R
C16 C 0.0904(5) 0.7907(6) 0.0177(4) 0.0555(16) Uani 1 1 d .
H16A H 0.0511 0.7271 0.0314 0.067 Uiso 1 1 calc R
H16B H 0.0583 0.8138 -0.0514 0.067 Uiso 1 1 calc R
C6 C 0.3299(3) 0.8590(4) 0.3646(3) 0.0298(9) Uani 1 1 d .
N1 N 0.3499(3) 0.9419(4) 0.4370(3) 0.0344(9) Uani 1 1 d .
N2 N 0.3939(3) 0.7705(4) 0.4058(3) 0.0363(9) Uani 1 1 d .
N4 N 0.0472(3) 0.9570(4) 0.3169(3) 0.0403(10) Uani 1 1 d .
N3 N 0.1905(3) 1.0327(4) 0.3920(3) 0.0384(10) Uani 1 1 d .
C2 C 0.1419(4) 0.9617(4) 0.3143(4) 0.0332(10) Uani 1 1 d .
C9 C 0.4053(5) 0.6607(5) 0.3586(5) 0.0491(14) Uani 1 1 d .
H9A H 0.3582 0.6584 0.2917 0.074 Uiso 1 1 calc R
H9B H 0.3924 0.5964 0.3963 0.074 Uiso 1 1 calc R
H9C H 0.4726 0.6549 0.3566 0.074 Uiso 1 1 calc R
C1 C -0.0402(4) 0.8894(6) 0.2510(5) 0.0570(17) Uani 1 1 d .
H1A H -0.0201 0.8470 0.2023 0.085 Uiso 1 1 calc R
H1B H -0.0938 0.9423 0.2176 0.085 Uiso 1 1 calc R
H1C H -0.0630 0.8353 0.2907 0.085 Uiso 1 1 calc R
C5 C 0.2992(4) 1.0533(5) 0.4240(4) 0.0404(12) Uani 1 1 d .
H5A H 0.3158 1.0991 0.3740 0.048 Uiso 1 1 calc R
H5B H 0.3207 1.0965 0.4864 0.048 Uiso 1 1 calc R
C7 C 0.4243(4) 0.9045(5) 0.5230(4) 0.0420(13) Uani 1 1 d .
H7A H 0.4501 0.9455 0.5828 0.050 Uiso 1 1 calc R
C8 C 0.4517(4) 0.7980(6) 0.5029(4) 0.0461(13) Uani 1 1 d .
H8A H 0.5008 0.7508 0.5463 0.055 Uiso 1 1 calc R
C4 C 0.1276(5) 1.0713(6) 0.4417(4) 0.0511(15) Uani 1 1 d .
H4A H 0.1443 1.1195 0.4977 0.061 Uiso 1 1 calc R
C13 C 0.3318(5) 0.8715(6) 0.1480(5) 0.0504(15) Uani 1 1 d .
H13A H 0.4008 0.8588 0.1928 0.060 Uiso 1 1 calc R
C3 C 0.0378(5) 1.0254(6) 0.3930(4) 0.0538(16) Uani 1 1 d .
H3A H -0.0210 1.0376 0.4078 0.065 Uiso 1 1 calc R
C14 C 0.2755(4) 0.7716(5) 0.1275(4) 0.0441(13) Uani 1 1 d .
H14A H 0.3123 0.7018 0.1605 0.053 Uiso 1 1 calc R
P1 P 0.33997(12) 0.33113(14) 0.22636(12) 0.0484(4) Uani 1 1 d .
F3 F 0.4090(8) 0.3931(6) 0.3160(7) 0.210(6) Uani 1 1 d .
F2 F 0.2772(10) 0.2694(6) 0.1351(8) 0.255(8) Uani 1 1 d .
F1 F 0.2714(8) 0.2959(14) 0.2772(11) 0.307(11) Uani 1 1 d .
F5 F 0.4043(4) 0.2161(4) 0.2694(3) 0.0788(13) Uani 1 1 d .
F4 F 0.2781(4) 0.4437(4) 0.1814(4) 0.1033(18) Uani 1 1 d .
F6 F 0.4067(9) 0.3542(12) 0.1666(10) 0.256(8) Uani 1 1 d .
H1 H 0.271(6) 1.014(8) 0.250(6) 0.09(3) Uiso 1 1 d .

loop_
_atom_site_aniso_label
_atom_site_aniso_U_11
_atom_site_aniso_U_22
_atom_site_aniso_U_33
_atom_site_aniso_U_23
_atom_site_aniso_U_13
_atom_site_aniso_U_12
Ir1 0.02825(9) 0.03508(11) 0.02272(9) -0.00255(7) 0.00657(6) 0.00251(8)
Cl 0.0447(7) 0.0423(7) 0.0438(7) -0.0051(5) 0.0115(6) -0.0080(5)
C17 0.038(3) 0.073(4) 0.027(2) 0.000(2) -0.001(2) 0.010(3)
C10 0.064(4) 0.053(4) 0.030(3) 0.003(2) -0.004(3) 0.015(3)
C12 0.090(6) 0.079(5) 0.060(4) 0.001(4) 0.045(4) -0.010(4)
C15 0.063(4) 0.068(4) 0.045(3) -0.024(3) 0.015(3) 0.002(3)
C11 0.110(6) 0.065(5) 0.034(3) 0.009(3) 0.013(4) -0.024(4)
C16 0.056(4) 0.066(4) 0.036(3) -0.008(3) 0.005(3) -0.005(3)
C6 0.024(2) 0.038(3) 0.027(2) 0.0033(18) 0.0088(17) -0.0024(17)
N1 0.031(2) 0.042(2) 0.0284(19) -0.0019(17) 0.0065(16) -0.0039(17)
N2 0.031(2) 0.041(2) 0.035(2) 0.0012(18) 0.0090(17) 0.0026(17)
N4 0.026(2) 0.056(3) 0.036(2) -0.001(2) 0.0066(17) 0.0106(19)
N3 0.044(2) 0.041(2) 0.030(2) -0.0034(18) 0.0115(18) 0.0063(19)
C2 0.035(2) 0.034(2) 0.029(2) 0.0009(19) 0.0084(19) 0.0068(19)
C9 0.051(3) 0.043(3) 0.052(3) 0.005(3) 0.015(3) 0.017(3)
C1 0.031(3) 0.082(5) 0.056(4) -0.006(3) 0.011(3) 0.003(3)
C5 0.048(3) 0.035(3) 0.035(3) -0.006(2) 0.009(2) -0.003(2)
C7 0.037(3) 0.057(4) 0.026(2) 0.005(2) 0.0014(19) -0.014(2)
C8 0.038(3) 0.058(4) 0.035(3) 0.011(2) 0.001(2) -0.002(2)
C4 0.060(4) 0.055(3) 0.039(3) -0.006(3) 0.017(3) 0.022(3)
C13 0.047(3) 0.068(4) 0.046(3) -0.003(3) 0.028(3) -0.003(3)
C3 0.048(3) 0.075(4) 0.042(3) 0.005(3) 0.019(3) 0.030(3)
C14 0.050(3) 0.051(3) 0.035(3) -0.007(2) 0.018(2) 0.013(3)
P1 0.0469(8) 0.0455(9) 0.0450(8) 0.0098(7) 0.0047(6) 0.0045(7)
F3 0.237(10) 0.093(5) 0.176(8) -0.061(5) -0.099(7) 0.074(5)
F2 0.312(13) 0.087(5) 0.184(8) -0.039(5) -0.162(9) 0.043(6)
F1 0.170(9) 0.413(18) 0.426(19) 0.349(17) 0.218(12) 0.196(11)
F5 0.097(3) 0.064(3) 0.065(3) 0.016(2) 0.013(2) 0.030(2)
F4 0.113(4) 0.068(3) 0.101(4) 0.016(3) -0.001(3) 0.047(3)
F6 0.241(11) 0.339(14) 0.262(13) 0.249(12) 0.185(11) 0.174(11)

loop_
_atom_type_symbol
_atom_type_description
_atom_type_scat_dispersion_real
_atom_type_scat_dispersion_imag
_atom_type_scat_source
C C 0.0033 0.0016 'International Tables Vol C Tables 4.2.6.8 and 6.1.1.4'
H H 0.0000 0.0000 'International Tables Vol C Tables 4.2.6.8 and 6.1.1.4'
N N 0.0061 0.0033 'International Tables Vol C Tables 4.2.6.8 and 6.1.1.4'
Ir Ir -1.4442 7.9887 'International Tables Vol C Tables 4.2.6.8 and 6.1.1.4'
P P 0.1023 0.0942 'International Tables Vol C Tables 4.2.6.8 and 6.1.1.4'
F F 0.0171 0.0103 'International Tables Vol C Tables 4.2.6.8 and 6.1.1.4'
Cl Cl 0.1484 0.1585 'International Tables Vol C Tables 4.2.6.8 and 6.1.1.4'

loop_
_geom_angle_atom_site_label_1
_geom_angle_atom_site_label_2
_geom_angle_atom_site_label_3
_geom_angle
H1 Ir1 C2 79(3)
H1 Ir1 C6 78(3)
C2 Ir1 C6 84.64(19)
H1 Ir1 C17 108(3)
C2 Ir1 C17 95.3(2)
C6 Ir1 C17 173.7(2)
H1 Ir1 C10 73(3)
C2 Ir1 C10 95.3(2)
C6 Ir1 C10 150.6(2)
C17 Ir1 C10 35.7(2)
H1 Ir1 C13 78(3)
C2 Ir1 C13 156.6(2)
C6 Ir1 C13 90.6(2)
C17 Ir1 C13 91.9(2)
C10 Ir1 C13 77.9(3)
H1 Ir1 C14 112(3)
C2 Ir1 C14 168.2(2)
C6 Ir1 C14 100.7(2)
C17 Ir1 C14 78.3(2)
C10 Ir1 C14 85.3(2)
C13 Ir1 C14 34.9(2)
H1 Ir1 Cl 161(3)
C2 Ir1 Cl 87.77(15)
C6 Ir1 Cl 87.42(13)
C17 Ir1 Cl 86.23(17)
C10 Ir1 Cl 121.94(18)
C13 Ir1 Cl 114.94(17)
C14 Ir1 Cl 82.01(17)
C10 C17 C16 123.4(6)
C10 C17 Ir1 72.4(3)
C16 C17 Ir1 110.5(4)
C17 C10 C11 122.8(6)
C17 C10 Ir1 71.9(3)
C11 C10 Ir1 112.2(4)
C13 C12 C11 113.3(6)
C16 C15 C14 116.8(5)
C10 C11 C12 115.2(5)
C15 C16 C17 115.2(5)
N2 C6 N1 104.7(4)
N2 C6 Ir1 134.8(4)
N1 C6 Ir1 120.5(3)
C6 N1 C7 111.0(4)
C6 N1 C5 123.4(4)
C7 N1 C5 125.6(4)
C6 N2 C8 110.4(4)
C6 N2 C9 127.2(4)
C8 N2 C9 122.4(5)
C2 N4 C3 110.7(5)
C2 N4 C1 128.5(5)
C3 N4 C1 120.8(5)
C2 N3 C4 111.8(5)
C2 N3 C5 122.7(4)
C4 N3 C5 125.1(5)
N4 C2 N3 103.8(4)
N4 C2 Ir1 135.3(4)
N3 C2 Ir1 120.8(4)
N1 C5 N3 108.7(4)
C8 C7 N1 106.3(5)
C7 C8 N2 107.6(5)
C3 C4 N3 105.7(5)
C14 C13 C12 126.7(6)
C14 C13 Ir1 72.8(3)
C12 C13 Ir1 110.0(5)
C4 C3 N4 108.0(5)
C13 C14 C15 124.8(6)
C13 C14 Ir1 72.3(3)
C15 C14 Ir1 111.8(4)
F1 P1 F6 173.0(10)
F1 P1 F2 90.0(10)
F6 P1 F2 83.8(8)
F1 P1 F3 93.6(9)
F6 P1 F3 92.6(9)
F2 P1 F3 176.2(9)
F1 P1 F4 93.4(4)
F6 P1 F4 89.6(4)
F2 P1 F4 86.9(4)
F3 P1 F4 94.2(3)
F1 P1 F5 88.2(4)
F6 P1 F5 88.8(4)
F2 P1 F5 92.3(3)
F3 P1 F5 86.5(3)
F4 P1 F5 178.3(3)

loop_
_geom_bond_atom_site_label_1
_geom_bond_atom_site_label_2
_geom_bond_distance
Ir1 H1 1.64(9)
Ir1 C2 2.048(5)
Ir1 C6 2.056(5)
Ir1 C17 2.270(5)
Ir1 C10 2.277(6)
Ir1 C13 2.277(6)
Ir1 C14 2.283(5)
Ir1 Cl 2.4942(14)
C17 C10 1.394(9)
C17 C16 1.510(9)
C10 C11 1.507(10)
C12 C13 1.491(10)
C12 C11 1.528(12)
C15 C16 1.500(9)
C15 C14 1.510(8)
C6 N2 1.351(6)
C6 N1 1.356(6)
N1 C7 1.386(6)
N1 C5 1.441(7)
N2 C8 1.383(7)
N2 C9 1.456(7)
N4 C2 1.348(6)
N4 C3 1.374(7)
N4 C1 1.490(8)
N3 C2 1.357(6)
N3 C4 1.375(7)
N3 C5 1.464(7)
C7 C8 1.336(9)
C4 C3 1.331(9)
C13 C14 1.366(9)
P1 F1 1.440(7)
P1 F6 1.483(8)
P1 F2 1.482(6)
P1 F3 1.497(7)
P1 F4 1.566(4)
P1 F5 1.598(4)

loop_
_geom_torsion_atom_site_label_1
_geom_torsion_atom_site_label_2
_geom_torsion_atom_site_label_3
_geom_torsion_atom_site_label_4
_geom_torsion
H1 Ir1 C17 C10 12(3)
C2 Ir1 C17 C10 91.7(4)
C6 Ir1 C17 C10 -179(22)
C13 Ir1 C17 C10 -66.0(4)
C14 Ir1 C17 C10 -98.3(4)
Cl Ir1 C17 C10 179.1(4)
H1 Ir1 C17 C16 132(3)
C2 Ir1 C17 C16 -148.4(5)
C6 Ir1 C17 C16 -59(2)
C10 Ir1 C17 C16 119.9(6)
C13 Ir1 C17 C16 53.9(5)
C14 Ir1 C17 C16 21.6(5)
Cl Ir1 C17 C16 -61.0(4)
C16 C17 C10 C11 1.8(9)
Ir1 C17 C10 C11 105.2(6)
C16 C17 C10 Ir1 -103.3(5)
H1 Ir1 C10 C17 -168(3)
C2 Ir1 C10 C17 -91.7(4)
C6 Ir1 C10 C17 179.9(4)
C13 Ir1 C10 C17 111.0(4)
C14 Ir1 C10 C17 76.5(4)
Cl Ir1 C10 C17 -1.0(4)
H1 Ir1 C10 C11 73(3)
C2 Ir1 C10 C11 149.5(5)
C6 Ir1 C10 C11 61.0(7)
C17 Ir1 C10 C11 -118.8(6)
C13 Ir1 C10 C11 -7.8(5)
C14 Ir1 C10 C11 -42.3(5)
Cl Ir1 C10 C11 -119.8(4)
C17 C10 C11 C12 -92.0(8)
Ir1 C10 C11 C12 -9.9(8)
C13 C12 C11 C10 32.2(9)
C14 C15 C16 C17 22.9(9)
C10 C17 C16 C15 51.3(8)
Ir1 C17 C16 C15 -30.6(7)
H1 Ir1 C6 N2 -141(3)
C2 Ir1 C6 N2 139.4(5)
C17 Ir1 C6 N2 50(2)
C10 Ir1 C6 N2 -129.3(5)
C13 Ir1 C6 N2 -63.6(5)
C14 Ir1 C6 N2 -30.0(5)
Cl Ir1 C6 N2 51.4(5)
H1 Ir1 C6 N1 42(3)
C2 Ir1 C6 N1 -37.8(4)
C17 Ir1 C6 N1 -127.3(17)
C10 Ir1 C6 N1 53.5(6)
C13 Ir1 C6 N1 119.3(4)
C14 Ir1 C6 N1 152.9(4)
Cl Ir1 C6 N1 -125.8(4)
N2 C6 N1 C7 -1.0(5)
Ir1 C6 N1 C7 176.9(3)
N2 C6 N1 C5 179.0(4)
Ir1 C6 N1 C5 -3.1(6)
N1 C6 N2 C8 0.7(5)
Ir1 C6 N2 C8 -176.8(4)
N1 C6 N2 C9 -178.3(5)
Ir1 C6 N2 C9 4.2(8)
C3 N4 C2 N3 1.3(6)
C1 N4 C2 N3 -178.2(6)
C3 N4 C2 Ir1 177.8(4)
C1 N4 C2 Ir1 -1.7(9)
C4 N3 C2 N4 -0.1(6)
C5 N3 C2 N4 173.6(5)
C4 N3 C2 Ir1 -177.2(4)
C5 N3 C2 Ir1 -3.5(7)
H1 Ir1 C2 N4 146(3)
C6 Ir1 C2 N4 -135.3(5)
C17 Ir1 C2 N4 38.3(5)
C10 Ir1 C2 N4 74.2(5)
C13 Ir1 C2 N4 145.7(6)
C14 Ir1 C2 N4 -17.9(13)
Cl Ir1 C2 N4 -47.7(5)
H1 Ir1 C2 N3 -38(3)
C6 Ir1 C2 N3 40.8(4)
C17 Ir1 C2 N3 -145.6(4)
C10 Ir1 C2 N3 -109.7(4)
C13 Ir1 C2 N3 -38.2(8)
C14 Ir1 C2 N3 158.1(8)
Cl Ir1 C2 N3 128.4(4)
C6 N1 C5 N3 54.8(6)
C7 N1 C5 N3 -125.2(5)
C2 N3 C5 N1 -50.9(6)
C4 N3 C5 N1 121.9(6)
C6 N1 C7 C8 1.0(6)
C5 N1 C7 C8 -179.1(5)
N1 C7 C8 N2 -0.5(6)
C6 N2 C8 C7 -0.1(6)
C9 N2 C8 C7 178.9(5)
C2 N3 C4 C3 -1.1(7)
C5 N3 C4 C3 -174.7(5)
C11 C12 C13 C14 45.4(9)
C11 C12 C13 Ir1 -37.6(8)
H1 Ir1 C13 C14 -174(3)
C2 Ir1 C13 C14 -174.2(4)
C6 Ir1 C13 C14 108.0(4)
C17 Ir1 C13 C14 -66.2(4)
C10 Ir1 C13 C14 -99.2(4)
Cl Ir1 C13 C14 20.6(4)
H1 Ir1 C13 C12 -50(3)
C2 Ir1 C13 C12 -50.6(8)
C6 Ir1 C13 C12 -128.4(5)
C17 Ir1 C13 C12 57.4(5)
C10 Ir1 C13 C12 24.4(5)
C14 Ir1 C13 C12 123.6(7)
Cl Ir1 C13 C12 144.2(5)
N3 C4 C3 N4 1.9(7)
C2 N4 C3 C4 -2.1(7)
C1 N4 C3 C4 177.5(6)
C12 C13 C14 C15 2.3(10)
Ir1 C13 C14 C15 104.7(5)
C12 C13 C14 Ir1 -102.5(6)
C16 C15 C14 C13 -86.3(8)
C16 C15 C14 Ir1 -3.1(8)
H1 Ir1 C14 C13 6(3)
C2 Ir1 C14 C13 168.7(8)
C6 Ir1 C14 C13 -75.4(4)
C17 Ir1 C14 C13 111.0(4)
C10 Ir1 C14 C13 75.6(4)
Cl Ir1 C14 C13 -161.2(4)
H1 Ir1 C14 C15 -115(3)
C2 Ir1 C14 C15 47.5(12)
C6 Ir1 C14 C15 163.4(5)
C17 Ir1 C14 C15 -10.2(5)
C10 Ir1 C14 C15 -45.7(5)
C13 Ir1 C14 C15 -121.2(7)
Cl Ir1 C14 C15 77.5(5)
